data_1570140
loop_
_publ_author_name
'Singh, Swati'
'Chakrabortty, Gopal'
'Raha Roy, Sudipta'

_publ_section_title
;
 Skeletal rearrangement through photocatalytic denitrogenation: access to
 C-3 aminoquinolin-2(1<i>H</i>)-ones.
;
_journal_issue 44
_journal_name_full 'Chemical science'
_journal_page_first 12541
_journal_page_last 12547
_journal_paper_doi 10.1039/d3sc04447e
_journal_volume 14
_journal_year 2023
_chemical_formula_sum 'C2.08 H2.24 N0.32 O0.48'
_chemical_formula_weight 39.40
_chemical_name_systematic SS-P4-3a
_space_group_crystal_system triclinic
_space_group_IT_number 2
_space_group_name_Hall '-P 1'
_space_group_name_H-M_alt 'P -1'
_atom_sites_solution_hydrogens geom
_audit_creation_method SHELXL-2019/1
_audit_update_record
;
2023-03-27 deposited with the CCDC.	2023-10-16 downloaded from the CCDC.
;
_cell_angle_alpha 101.445(7)
_cell_angle_beta 91.780(6)
_cell_angle_gamma 93.333(6)
_cell_formula_units_Z 25
_cell_length_a 7.7425(15)
_cell_length_b 8.7545(18)
_cell_length_c 18.745(4)
_cell_measurement_reflns_used 3802
_cell_measurement_temperature 298(2)
_cell_measurement_theta_max 21.37
_cell_measurement_theta_min 2.22
_cell_volume 1242.0(4)
_computing_structure_refinement 'SHELXL-2019/1 (Sheldrick, 2019)'
_diffrn_ambient_temperature 298(2)
_diffrn_measured_fraction_theta_full 0.998
_diffrn_measured_fraction_theta_max 0.996
_diffrn_measurement_device_type 'Bruker APEX-II CCD'
_diffrn_measurement_method '\f and \w scans'
_diffrn_radiation_type MoK\a
_diffrn_radiation_wavelength 0.71073
_diffrn_reflns_av_R_equivalents 0.0929
_diffrn_reflns_av_unetI/netI 0.0504
_diffrn_reflns_Laue_measured_fraction_full 0.998
_diffrn_reflns_Laue_measured_fraction_max 0.996
_diffrn_reflns_limit_h_max 10
_diffrn_reflns_limit_h_min -10
_diffrn_reflns_limit_k_max 11
_diffrn_reflns_limit_k_min -11
_diffrn_reflns_limit_l_max 24
_diffrn_reflns_limit_l_min -24
_diffrn_reflns_number 61478
_diffrn_reflns_point_group_measured_fraction_full 0.998
_diffrn_reflns_point_group_measured_fraction_max 0.996
_diffrn_reflns_theta_full 25.242
_diffrn_reflns_theta_max 28.320
_diffrn_reflns_theta_min 2.219
_exptl_absorpt_coefficient_mu 0.095
_exptl_crystal_colour Colourless
_exptl_crystal_density_diffrn 1.317
_exptl_crystal_description Block
_exptl_crystal_F_000 520
_refine_diff_density_max 0.226
_refine_diff_density_min -0.207
_refine_diff_density_rms 0.059
_refine_ls_extinction_coef 0.008(2)
_refine_ls_extinction_expression Fc^*^=kFc[1+0.001xFc^2^\l^3^/sin(2\q)]^-1/4^
_refine_ls_extinction_method 'SHELXL-2019/1 (Sheldrick 2019)'
_refine_ls_goodness_of_fit_ref 1.023
_refine_ls_hydrogen_treatment constr
_refine_ls_matrix_type full
_refine_ls_number_parameters 330
_refine_ls_number_reflns 6162
_refine_ls_number_restraints 0
_refine_ls_restrained_S_all 1.023
_refine_ls_R_factor_all 0.1437
_refine_ls_R_factor_gt 0.0630
_refine_ls_shift/su_max 0.000
_refine_ls_shift/su_mean 0.000
_refine_ls_structure_factor_coef Fsqd
_refine_ls_weighting_details 'w=1/[\s^2^(Fo^2^)+(0.0784P)^2^+0.2347P] where P=(Fo^2^+2Fc^2^)/3'
_refine_ls_weighting_scheme calc
_refine_ls_wR_factor_gt 0.1615
_refine_ls_wR_factor_ref 0.2106
_reflns_Friedel_coverage 0.000
_reflns_number_gt 2726
_reflns_number_total 6162
_reflns_threshold_expression 'I > 2\s(I)'
_cod_data_source_file d3sc04447e2.cif
_cod_data_source_block SSP41_0m_a
_cod_depositor_comments 'Adding full bibliography for 1570140.cif.'
_cod_database_code 1570140
_shelx_shelxl_version_number 2019/1
_shelx_space_group_comment
;
The symmetry employed for this shelxl refinement is uniquely defined
by the following loop, which should always be used as a source of
symmetry information in preference to the above space-group names.
They are only intended as comments.
;

loop_
_space_group_symop_operation_xyz
'x, y, z'
'-x, -y, -z'

loop_
_atom_site_label
_atom_site_type_symbol
_atom_site_fract_x
_atom_site_fract_y
_atom_site_fract_z
_atom_site_U_iso_or_equiv
_atom_site_adp_type
_atom_site_occupancy
_atom_site_site_symmetry_order
_atom_site_calc_flag
_atom_site_refinement_flags_posn
_atom_site_refinement_flags_adp
_atom_site_refinement_flags_occupancy
_atom_site_disorder_assembly
_atom_site_disorder_group
O1_1 O 1.0280(2) 0.43138(18) 0.32546(9) 0.0791(5) Uani 1 1 d . . . . .
O2_1 O 0.9187(3) 0.6653(2) 0.05231(10) 0.1066(7) Uani 1 1 d . . . . .
O3_1 O 1.0635(3) 0.2988(2) 0.21423(10) 0.0969(6) Uani 1 1 d . . . . .
N1_1 N 0.8541(2) 0.8016(2) 0.16298(10) 0.0699(5) Uani 1 1 d . . . . .
C1_1 C 0.8915(3) 0.6909(2) 0.27133(12) 0.0597(5) Uani 1 1 d . . . . .
C2_1 C 0.8398(3) 0.8133(2) 0.23833(12) 0.0615(6) Uani 1 1 d . . . . .
C3_1 C 0.7728(3) 0.9450(3) 0.27891(14) 0.0722(6) Uani 1 1 d . . . . .
H3_1 H 0.737899 1.023601 0.255866 0.087 Uiso 1 1 calc R U . . .
C4_1 C 0.7577(3) 0.9606(3) 0.35220(14) 0.0797(7) Uani 1 1 d . . . . .
H4_1 H 0.712911 1.049410 0.379039 0.096 Uiso 1 1 calc R U . . .
C5_1 C 0.8088(3) 0.8446(3) 0.38619(14) 0.0820(7) Uani 1 1 d . . . . .
H5_1 H 0.799515 0.855434 0.436261 0.098 Uiso 1 1 calc R U . . .
C6_1 C 0.8736(3) 0.7127(3) 0.34685(13) 0.0748(7) Uani 1 1 d . . . . .
H6_1 H 0.906740 0.635304 0.370998 0.090 Uiso 1 1 calc R U . . .
C7_1 C 0.9570(3) 0.5521(2) 0.22623(12) 0.0626(6) Uani 1 1 d . . . . .
C8_1 C 0.9633(3) 0.5440(3) 0.15257(13) 0.0689(6) Uani 1 1 d . . . . .
C9_1 C 0.9101(3) 0.6740(3) 0.11843(13) 0.0753(7) Uani 1 1 d . . . . .
C10_1 C 1.0196(3) 0.4173(3) 0.25339(14) 0.0695(6) Uani 1 1 d . . . . .
C11_1 C 1.0858(4) 0.2977(3) 0.35171(15) 0.0914(8) Uani 1 1 d . . . . .
H11A_1 H 1.205330 0.281715 0.339874 0.110 Uiso 1 1 calc R U . . .
H11B_1 H 1.015063 0.204339 0.329401 0.110 Uiso 1 1 calc R U . . .
C12_1 C 1.0690(5) 0.3310(4) 0.43239(17) 0.1267(12) Uani 1 1 d . . . . .
H12A_1 H 1.098665 0.241530 0.451477 0.190 Uiso 1 1 calc R U . . .
H12B_1 H 0.951834 0.353718 0.443443 0.190 Uiso 1 1 calc R U . . .
H12C_1 H 1.145698 0.419226 0.454110 0.190 Uiso 1 1 calc R U . . .
C14_1 C 0.8108(4) 0.9322(3) 0.12938(15) 0.0979(9) Uani 1 1 d . . . . .
H14A_1 H 0.834965 0.908534 0.078586 0.147 Uiso 1 1 calc R U . . .
H14B_1 H 0.878994 1.024629 0.152891 0.147 Uiso 1 1 calc R U . . .
H14C_1 H 0.690132 0.949320 0.134581 0.147 Uiso 1 1 calc R U . . .
O1_2 O 0.4276(3) 0.6572(3) 0.47150(11) 0.1157(7) Uani 1 1 d . . . . .
O2_2 O 0.5970(3) 0.2900(2) 0.24746(12) 0.1083(7) Uani 1 1 d . . . . .
O3_2 O 0.4981(3) 0.3936(2) 0.15918(11) 0.1158(7) Uani 1 1 d . . . . .
N1_2 N 0.3517(2) 0.7811(3) 0.38178(11) 0.0758(6) Uani 1 1 d . . . . .
N2_2 N 1.0175(3) 0.4256(3) 0.10281(11) 0.0948(7) Uani 1 1 d . . . . .
H2A_2 H 1.053087 0.344049 0.116284 0.114 Uiso 1 1 calc R U . . .
H2B_2 H 1.016606 0.431525 0.057550 0.114 Uiso 1 1 calc R U . . .
N3_2 N 0.5431(3) 0.4197(3) 0.38198(13) 0.1029(8) Uani 1 1 d . . . . .
H3A_2 H 0.581324 0.338461 0.355014 0.124 Uiso 1 1 calc R U . . .
H3B_2 H 0.545474 0.428808 0.428539 0.124 Uiso 1 1 calc R U . . .
C1_2 C 0.4020(3) 0.6709(3) 0.25484(13) 0.0641(6) Uani 1 1 d . . . . .
C2_2 C 0.3457(3) 0.7927(3) 0.30792(13) 0.0662(6) Uani 1 1 d . . . . .
C3_2 C 0.2851(3) 0.9248(3) 0.28876(15) 0.0803(7) Uani 1 1 d . . . . .
H3_2 H 0.249349 1.003979 0.324989 0.096 Uiso 1 1 calc R U . . .
C4_2 C 0.2762(3) 0.9422(3) 0.21840(17) 0.0870(8) Uani 1 1 d . . . . .
H4_2 H 0.234456 1.031890 0.206525 0.104 Uiso 1 1 calc R U . . .
C5_2 C 0.3299(4) 0.8253(3) 0.16483(15) 0.0890(8) Uani 1 1 d . . . . .
H5_2 H 0.324669 0.835920 0.116439 0.107 Uiso 1 1 calc R U . . .
C6_2 C 0.3917(3) 0.6916(3) 0.18284(14) 0.0776(7) Uani 1 1 d . . . . .
H6_2 H 0.427207 0.613671 0.145997 0.093 Uiso 1 1 calc R U . . .
C7_2 C 0.4677(3) 0.5342(3) 0.27783(13) 0.0682(6) Uani 1 1 d . . . . .
C8_2 C 0.4796(3) 0.5328(3) 0.35124(15) 0.0777(7) Uani 1 1 d . . . . .
C9_2 C 0.4188(3) 0.6613(3) 0.40606(15) 0.0826(7) Uani 1 1 d . . . . .
C10_2 C 0.5267(3) 0.3964(3) 0.22834(16) 0.0787(7) Uani 1 1 d . . . . .
C11_2 C 0.5512(6) 0.2582(5) 0.1084(2) 0.1553(17) Uani 1 1 d . . . . .
H11A_2 H 0.673819 0.246689 0.116249 0.186 Uiso 1 1 calc R U . . .
H11B_2 H 0.487741 0.164498 0.116261 0.186 Uiso 1 1 calc R U . . .
C12_2 C 0.5185(9) 0.2779(7) 0.0389(2) 0.241(3) Uani 1 1 d . . . . .
H12A_2 H 0.575075 0.201141 0.005383 0.361 Uiso 1 1 calc R U . . .
H12B_2 H 0.561452 0.380538 0.034427 0.361 Uiso 1 1 calc R U . . .
H12C_2 H 0.395888 0.265893 0.027935 0.361 Uiso 1 1 calc R U . . .
C14_2 C 0.2918(4) 0.9084(4) 0.43639(15) 0.1035(9) Uani 1 1 d . . . . .
H14A_2 H 0.299921 0.881646 0.483583 0.155 Uiso 1 1 calc R U . . .
H14B_2 H 0.173627 0.924750 0.424709 0.155 Uiso 1 1 calc R U . . .
H14C_2 H 0.362731 1.002202 0.436701 0.155 Uiso 1 1 calc R U . . .

loop_
_atom_site_aniso_label
_atom_site_aniso_U_11
_atom_site_aniso_U_22
_atom_site_aniso_U_33
_atom_site_aniso_U_23
_atom_site_aniso_U_13
_atom_site_aniso_U_12
O1_1 0.1051(12) 0.0626(10) 0.0705(11) 0.0120(8) 0.0034(9) 0.0187(8)
O2_1 0.1631(18) 0.1032(14) 0.0561(12) 0.0098(10) 0.0072(11) 0.0514(13)
O3_1 0.1447(16) 0.0638(11) 0.0835(13) 0.0090(9) 0.0151(11) 0.0310(10)
N1_1 0.0845(13) 0.0617(11) 0.0632(12) 0.0080(9) -0.0009(9) 0.0185(10)
C1_1 0.0574(12) 0.0579(13) 0.0601(13) 0.0034(10) 0.0049(9) 0.0014(10)
C2_1 0.0602(12) 0.0606(13) 0.0601(14) 0.0040(11) -0.0008(10) 0.0034(10)
C3_1 0.0768(15) 0.0623(14) 0.0742(16) 0.0042(12) 0.0028(12) 0.0124(11)
C4_1 0.0874(17) 0.0707(16) 0.0735(17) -0.0076(13) 0.0109(13) 0.0155(13)
C5_1 0.1035(19) 0.0760(17) 0.0629(15) 0.0025(13) 0.0118(13) 0.0123(14)
C6_1 0.0902(16) 0.0652(15) 0.0675(16) 0.0072(12) 0.0107(12) 0.0109(12)
C7_1 0.0703(13) 0.0544(12) 0.0613(14) 0.0062(10) 0.0058(10) 0.0069(10)
C8_1 0.0781(15) 0.0606(14) 0.0644(15) 0.0010(11) 0.0041(11) 0.0129(11)
C9_1 0.0940(17) 0.0704(16) 0.0598(16) 0.0048(12) 0.0030(12) 0.0193(13)
C10_1 0.0776(15) 0.0561(14) 0.0735(17) 0.0086(12) 0.0073(12) 0.0056(11)
C11_1 0.126(2) 0.0639(16) 0.089(2) 0.0242(14) 0.0033(16) 0.0156(15)
C12_1 0.197(4) 0.103(2) 0.088(2) 0.0318(18) 0.000(2) 0.032(2)
C14_1 0.142(3) 0.0799(18) 0.0752(18) 0.0175(14) 0.0000(16) 0.0335(17)
O1_2 0.1474(18) 0.1398(19) 0.0645(13) 0.0254(12) 0.0056(11) 0.0304(14)
O2_2 0.1306(16) 0.0819(13) 0.1201(17) 0.0278(12) 0.0144(12) 0.0398(12)
O3_2 0.166(2) 0.1050(15) 0.0754(13) -0.0008(11) 0.0020(12) 0.0660(14)
N1_2 0.0749(12) 0.0860(14) 0.0650(13) 0.0082(11) 0.0063(9) 0.0168(11)
N2_2 0.1401(19) 0.0798(14) 0.0641(13) 0.0022(11) 0.0152(12) 0.0402(13)
N3_2 0.1194(18) 0.1096(18) 0.0907(17) 0.0393(14) 0.0030(14) 0.0333(15)
C1_2 0.0580(12) 0.0676(14) 0.0662(15) 0.0125(11) 0.0026(10) 0.0033(10)
C2_2 0.0599(13) 0.0707(15) 0.0666(15) 0.0094(12) 0.0035(10) 0.0063(11)
C3_2 0.0820(16) 0.0727(16) 0.0856(19) 0.0106(14) 0.0065(13) 0.0167(13)
C4_2 0.0920(18) 0.0762(17) 0.097(2) 0.0246(16) 0.0049(15) 0.0170(14)
C5_2 0.106(2) 0.092(2) 0.0752(18) 0.0296(16) 0.0070(15) 0.0127(16)
C6_2 0.0871(16) 0.0754(17) 0.0707(16) 0.0136(13) 0.0074(12) 0.0110(13)
C7_2 0.0629(13) 0.0699(15) 0.0724(16) 0.0141(12) 0.0041(11) 0.0082(11)
C8_2 0.0741(15) 0.0849(18) 0.0771(18) 0.0220(14) 0.0026(12) 0.0108(13)
C9_2 0.0843(17) 0.098(2) 0.0679(18) 0.0204(15) 0.0058(13) 0.0123(15)
C10_2 0.0727(15) 0.0779(17) 0.087(2) 0.0168(15) 0.0053(13) 0.0116(13)
C11_2 0.237(5) 0.124(3) 0.104(3) -0.006(2) 0.025(3) 0.092(3)
C12_2 0.364(8) 0.249(6) 0.092(3) -0.042(3) -0.007(4) 0.162(6)
C14_2 0.115(2) 0.115(2) 0.0729(18) -0.0064(16) 0.0084(15) 0.0289(18)

loop_
_atom_type_symbol
_atom_type_description
_atom_type_scat_dispersion_real
_atom_type_scat_dispersion_imag
_atom_type_scat_source
C C 0.0033 0.0016 'International Tables Vol C Tables 4.2.6.8 and 6.1.1.4'
H H 0.0000 0.0000 'International Tables Vol C Tables 4.2.6.8 and 6.1.1.4'
N N 0.0061 0.0033 'International Tables Vol C Tables 4.2.6.8 and 6.1.1.4'
O O 0.0106 0.0060 'International Tables Vol C Tables 4.2.6.8 and 6.1.1.4'

loop_
_geom_angle_atom_site_label_1
_geom_angle_atom_site_label_2
_geom_angle_atom_site_label_3
_geom_angle
_geom_angle_site_symmetry_1
_geom_angle_site_symmetry_3
_geom_angle_publ_flag
C10_1 O1_1 C11_1 115.65(19) . . ?
C9_1 N1_1 C2_1 123.2(2) . . ?
C9_1 N1_1 C14_1 116.9(2) . . ?
C2_1 N1_1 C14_1 119.84(19) . . ?
C6_1 C1_1 C2_1 115.9(2) . . ?
C6_1 C1_1 C7_1 124.7(2) . . ?
C2_1 C1_1 C7_1 119.4(2) . . ?
C3_1 C2_1 N1_1 119.1(2) . . ?
C3_1 C2_1 C1_1 121.1(2) . . ?
N1_1 C2_1 C1_1 119.74(19) . . ?
C4_1 C3_1 C2_1 120.7(2) . . ?
C3_1 C4_1 C5_1 119.7(2) . . ?
C6_1 C5_1 C4_1 120.5(2) . . ?
C5_1 C6_1 C1_1 122.1(2) . . ?
C8_1 C7_1 C1_1 118.7(2) . . ?
C8_1 C7_1 C10_1 116.0(2) . . ?
C1_1 C7_1 C10_1 125.3(2) . . ?
N2_2 C8_1 C7_1 126.9(2) . . ?
N2_2 C8_1 C9_1 111.5(2) . . ?
C7_1 C8_1 C9_1 121.5(2) . . ?
O2_1 C9_1 N1_1 122.0(2) . . ?
O2_1 C9_1 C8_1 120.6(2) . . ?
N1_1 C9_1 C8_1 117.4(2) . . ?
O3_1 C10_1 O1_1 120.1(2) . . ?
O3_1 C10_1 C7_1 124.0(2) . . ?
O1_1 C10_1 C7_1 115.9(2) . . ?
O1_1 C11_1 C12_1 107.0(2) . . ?
C10_2 O3_2 C11_2 116.9(3) . . ?
C9_2 N1_2 C2_2 123.3(2) . . ?
C9_2 N1_2 C14_2 117.3(2) . . ?
C2_2 N1_2 C14_2 119.3(2) . . ?
C6_2 C1_2 C2_2 116.3(2) . . ?
C6_2 C1_2 C7_2 124.7(2) . . ?
C2_2 C1_2 C7_2 119.0(2) . . ?
C3_2 C2_2 C1_2 120.9(2) . . ?
C3_2 C2_2 N1_2 119.2(2) . . ?
C1_2 C2_2 N1_2 119.9(2) . . ?
C4_2 C3_2 C2_2 121.7(2) . . ?
C3_2 C4_2 C5_2 119.1(3) . . ?
C4_2 C5_2 C6_2 120.2(3) . . ?
C5_2 C6_2 C1_2 121.8(2) . . ?
C8_2 C7_2 C1_2 118.6(2) . . ?
C8_2 C7_2 C10_2 116.4(2) . . ?
C1_2 C7_2 C10_2 125.0(2) . . ?
N3_2 C8_2 C7_2 126.5(3) . . ?
N3_2 C8_2 C9_2 112.0(2) . . ?
C7_2 C8_2 C9_2 121.5(2) . . ?
O1_2 C9_2 N1_2 121.7(3) . . ?
O1_2 C9_2 C8_2 120.8(3) . . ?
N1_2 C9_2 C8_2 117.5(2) . . ?
O2_2 C10_2 O3_2 119.8(3) . . ?
O2_2 C10_2 C7_2 125.1(3) . . ?
O3_2 C10_2 C7_2 115.1(2) . . ?
C12_2 C11_2 O3_2 108.9(3) . . ?

loop_
_geom_bond_atom_site_label_1
_geom_bond_atom_site_label_2
_geom_bond_distance
_geom_bond_site_symmetry_2
_geom_bond_publ_flag
O1_1 C10_1 1.331(3) . ?
O1_1 C11_1 1.445(3) . ?
O2_1 C9_1 1.231(3) . ?
O3_1 C10_1 1.218(3) . ?
N1_1 C9_1 1.357(3) . ?
N1_1 C2_1 1.404(3) . ?
N1_1 C14_1 1.461(3) . ?
C1_1 C6_1 1.403(3) . ?
C1_1 C2_1 1.410(3) . ?
C1_1 C7_1 1.462(3) . ?
C2_1 C3_1 1.387(3) . ?
C3_1 C4_1 1.363(3) . ?
C4_1 C5_1 1.372(3) . ?
C5_1 C6_1 1.371(3) . ?
C7_1 C8_1 1.371(3) . ?
C7_1 C10_1 1.476(3) . ?
C8_1 N2_2 1.346(3) . ?
C8_1 C9_1 1.483(3) . ?
C11_1 C12_1 1.494(4) . ?
O1_2 C9_2 1.234(3) . ?
O2_2 C10_2 1.214(3) . ?
O3_2 C10_2 1.303(3) . ?
O3_2 C11_2 1.454(4) . ?
N1_2 C9_2 1.348(3) . ?
N1_2 C2_2 1.408(3) . ?
N1_2 C14_2 1.463(3) . ?
N3_2 C8_2 1.349(3) . ?
C1_2 C6_2 1.398(3) . ?
C1_2 C2_2 1.406(3) . ?
C1_2 C7_2 1.462(3) . ?
C2_2 C3_2 1.380(3) . ?
C3_2 C4_2 1.358(4) . ?
C4_2 C5_2 1.377(4) . ?
C5_2 C6_2 1.387(3) . ?
C7_2 C8_2 1.379(3) . ?
C7_2 C10_2 1.473(3) . ?
C8_2 C9_2 1.475(4) . ?
C11_2 C12_2 1.367(6) . ?
